data_7220078
loop_
_publ_author_name
'Pan, Yanyan'
'Xing, Peiqi'
'Geng, Xiujuan'
'Zhu, Yujing'
'Liu, Faqian'
'Wang, Lei'

_publ_section_title
;
 Supramolecular Assemblies of 2-hydroxy-3-naphthoic Acid and
 N-Heterocycles via Various Strong Hydrogen Bonds and Weak
 X&#x2022;&#x2022;&#x2022;\p (X= C--H, \p) Interactions
;
_journal_name_full 'RSC Adv.'
_journal_paper_doi 10.1039/C5RA03837E
_journal_year 2015
_chemical_formula_sum 'C17 H21 N O3'
_chemical_formula_weight 287.35
_chemical_name_systematic
; 
 ? 
;
_space_group_IT_number 14
_symmetry_cell_setting monoclinic
_symmetry_space_group_name_Hall '-P 2yn'
_symmetry_space_group_name_H-M 'P 1 21/n 1'
_atom_sites_solution_hydrogens geom
_atom_sites_solution_primary direct
_atom_sites_solution_secondary difmap
_audit_creation_method SHELXL-97
_audit_update_record
;
2014-11-04 deposited with the CCDC.
2015-04-02 downloaded from the CCDC.
;
_cell_angle_alpha 90.00
_cell_angle_beta 97.333(18)
_cell_angle_gamma 90.00
_cell_formula_units_Z 4
_cell_length_a 7.0998(11)
_cell_length_b 16.265(3)
_cell_length_c 14.012(3)
_cell_measurement_temperature 293(2)
_cell_volume 1604.8(5)
_computing_cell_refinement 'Bruker FRAMBO'
_computing_data_collection 'Bruker FRAMBO'
_computing_data_reduction 'Bruker SHELXTL'
_computing_molecular_graphics 'Bruker SHELXTL'
_computing_publication_material 'Bruker SHELXTL'
_computing_structure_refinement 'SHELXL-97 (Sheldrick, 1997)'
_computing_structure_solution 'SHELXS-97 (Sheldrick, 1990)'
_diffrn_ambient_temperature 293(2)
_diffrn_measured_fraction_theta_full 0.999
_diffrn_measured_fraction_theta_max 0.999
_diffrn_radiation_monochromator graphite
_diffrn_radiation_source 'fine-focus sealed tube'
_diffrn_radiation_type MoK\a
_diffrn_radiation_wavelength 0.71073
_diffrn_reflns_av_R_equivalents 0.0290
_diffrn_reflns_av_sigmaI/netI 0.0408
_diffrn_reflns_limit_h_max 8
_diffrn_reflns_limit_h_min -8
_diffrn_reflns_limit_k_max 16
_diffrn_reflns_limit_k_min -19
_diffrn_reflns_limit_l_max 10
_diffrn_reflns_limit_l_min -16
_diffrn_reflns_number 6499
_diffrn_reflns_theta_full 25.00
_diffrn_reflns_theta_max 25.00
_diffrn_reflns_theta_min 2.50
_exptl_absorpt_coefficient_mu 0.081
_exptl_absorpt_correction_T_max 0.0001
_exptl_absorpt_correction_T_min 0.0001
_exptl_absorpt_correction_type empirical
_exptl_absorpt_process_details SADABS
_exptl_crystal_colour colorless
_exptl_crystal_density_diffrn 1.189
_exptl_crystal_density_method 'not measured'
_exptl_crystal_description block
_exptl_crystal_F_000 616
_exptl_crystal_size_max 0.24
_exptl_crystal_size_mid 0.18
_exptl_crystal_size_min 0.15
_refine_diff_density_max 0.146
_refine_diff_density_min -0.142
_refine_diff_density_rms 0.032
_refine_ls_extinction_method none
_refine_ls_goodness_of_fit_ref 1.018
_refine_ls_hydrogen_treatment mixed
_refine_ls_matrix_type full
_refine_ls_number_parameters 192
_refine_ls_number_reflns 2832
_refine_ls_number_restraints 0
_refine_ls_restrained_S_all 1.018
_refine_ls_R_factor_all 0.1102
_refine_ls_R_factor_gt 0.0573
_refine_ls_shift/su_max 0.000
_refine_ls_shift/su_mean 0.000
_refine_ls_structure_factor_coef Fsqd
_refine_ls_weighting_details 'calc w=1/[\s^2^(Fo^2^)+(0.0886P)^2^+0.0898P] where P=(Fo^2^+2Fc^2^)/3'
_refine_ls_weighting_scheme calc
_refine_ls_wR_factor_gt 0.1515
_refine_ls_wR_factor_ref 0.1966
_reflns_number_gt 1488
_reflns_number_total 2832
_reflns_threshold_expression >2sigma(I)
_cod_data_source_file c5ra03837e2.cif
_cod_data_source_block 5
_cod_original_cell_volume 1604.9(5)
_cod_original_sg_symbol_H-M p21/n
_cod_database_code 7220078

loop_
_symmetry_equiv_pos_as_xyz
'x, y, z'
'-x+1/2, y+1/2, -z+1/2'
'-x, -y, -z'
'x-1/2, -y-1/2, z-1/2'

loop_
_atom_site_label
_atom_site_type_symbol
_atom_site_fract_x
_atom_site_fract_y
_atom_site_fract_z
_atom_site_U_iso_or_equiv
_atom_site_adp_type
_atom_site_occupancy
_atom_site_symmetry_multiplicity
_atom_site_calc_flag
_atom_site_refinement_flags
C1 C 0.5272(3) 0.12832(14) 0.12320(19) 0.0585(6) Uani 1 1 d .
O2 O 0.6348(3) 0.08513(12) -0.02249(17) 0.0870(6) Uani 1 1 d .
O3 O 0.3065(2) 0.13940(13) -0.02207(14) 0.0832(6) Uani 1 1 d .
H3 H 0.3992 0.1194 -0.0428 0.125 Uiso 1 1 calc R
C4 C 0.5631(3) 0.13978(15) 0.2210(2) 0.0693(7) Uani 1 1 d .
H4 H 0.6835 0.1278 0.2521 0.083 Uiso 1 1 calc R
C5 C 0.3444(3) 0.14868(14) 0.0754(2) 0.0593(6) Uani 1 1 d .
C6 C 0.2072(3) 0.17693(14) 0.1266(2) 0.0665(7) Uani 1 1 d .
H6 H 0.0881 0.1899 0.0945 0.080 Uiso 1 1 calc R
C7 C 0.2415(4) 0.18692(14) 0.2266(2) 0.0664(7) Uani 1 1 d .
C8 C 0.6774(4) 0.09363(15) 0.0681(2) 0.0702(8) Uani 1 1 d .
C9 C 0.4238(4) 0.16904(14) 0.2758(2) 0.0680(7) Uani 1 1 d .
O1 O 0.8352(3) 0.07579(12) 0.11243(16) 0.0941(7) Uani 1 1 d .
N1 N 0.9584(3) 0.06710(13) -0.11402(14) 0.0686(6) Uani 1 1 d .
H1A H 1.0034 0.0160 -0.1128 0.082 Uiso 1 1 calc R
H1B H 0.8562 0.0689 -0.0833 0.082 Uiso 1 1 calc R
H1C H 1.0470 0.1007 -0.0852 0.082 Uiso 1 1 calc R
C12 C 0.4549(5) 0.18037(19) 0.3773(2) 0.0940(10) Uani 1 1 d .
H12 H 0.5750 0.1705 0.4102 0.113 Uiso 1 1 calc R
C13 C 0.9058(4) 0.09343(15) -0.21555(19) 0.0692(7) Uani 1 1 d .
H13 H 0.8640 0.1508 -0.2153 0.083 Uiso 1 1 calc R
C14 C 0.0967(4) 0.21320(17) 0.2827(3) 0.0860(9) Uani 1 1 d .
H14 H -0.0242 0.2251 0.2520 0.103 Uiso 1 1 calc R
C15 C 0.1330(6) 0.2209(2) 0.3791(3) 0.1048(12) Uani 1 1 d .
H15 H 0.0359 0.2368 0.4138 0.126 Uiso 1 1 calc R
C16 C 0.7430(5) 0.0428(2) -0.2609(2) 0.1051(11) Uani 1 1 d .
H16A H 0.6352 0.0502 -0.2257 0.126 Uiso 1 1 calc R
H16B H 0.7781 -0.0149 -0.2575 0.126 Uiso 1 1 calc R
C17 C 1.0753(5) 0.0890(2) -0.2697(3) 0.1132(12) Uani 1 1 d .
H17A H 1.1279 0.0340 -0.2646 0.136 Uiso 1 1 calc R
H17B H 1.1721 0.1269 -0.2412 0.136 Uiso 1 1 calc R
C18 C 0.3121(7) 0.2055(2) 0.4275(3) 0.1108(12) Uani 1 1 d .
H18 H 0.3351 0.2122 0.4938 0.133 Uiso 1 1 calc R
C19 C 1.0208(8) 0.1108(3) -0.3760(4) 0.164(2) Uani 1 1 d .
H19A H 0.9871 0.1686 -0.3818 0.196 Uiso 1 1 calc R
H19B H 1.1286 0.1015 -0.4107 0.196 Uiso 1 1 calc R
C20 C 0.6872(8) 0.0671(3) -0.3656(3) 0.1489(17) Uani 1 1 d .
H20A H 0.5843 0.0323 -0.3942 0.179 Uiso 1 1 calc R
H20B H 0.6431 0.1236 -0.3689 0.179 Uiso 1 1 calc R
C22 C 0.8531(11) 0.0585(3) -0.4199(3) 0.182(3) Uani 1 1 d .
H22A H 0.8165 0.0750 -0.4861 0.218 Uiso 1 1 calc R
H22B H 0.8914 0.0012 -0.4198 0.218 Uiso 1 1 calc R

loop_
_atom_site_aniso_label
_atom_site_aniso_U_11
_atom_site_aniso_U_22
_atom_site_aniso_U_33
_atom_site_aniso_U_23
_atom_site_aniso_U_13
_atom_site_aniso_U_12
C1 0.0490(13) 0.0548(14) 0.0730(19) 0.0009(12) 0.0126(12) -0.0039(11)
O2 0.0769(13) 0.1014(15) 0.0890(17) 0.0045(11) 0.0355(11) 0.0067(10)
O3 0.0673(12) 0.1065(16) 0.0759(15) -0.0036(11) 0.0094(10) 0.0041(10)
C4 0.0575(15) 0.0651(16) 0.083(2) 0.0068(14) 0.0017(14) -0.0065(12)
C5 0.0537(14) 0.0594(15) 0.0650(18) -0.0026(12) 0.0084(12) -0.0042(11)
C6 0.0466(13) 0.0652(16) 0.087(2) -0.0043(14) 0.0066(13) 0.0002(12)
C7 0.0661(16) 0.0529(14) 0.083(2) -0.0113(13) 0.0216(15) -0.0084(12)
C8 0.0593(17) 0.0605(16) 0.094(2) 0.0057(15) 0.0220(16) -0.0041(13)
C9 0.0745(17) 0.0596(15) 0.072(2) -0.0028(13) 0.0153(15) -0.0125(13)
O1 0.0578(11) 0.0943(14) 0.131(2) 0.0001(11) 0.0146(11) 0.0107(10)
N1 0.0621(12) 0.0831(15) 0.0637(15) -0.0012(11) 0.0199(10) 0.0026(10)
C12 0.109(2) 0.093(2) 0.078(2) 0.0005(17) 0.0032(19) -0.0207(18)
C13 0.0884(18) 0.0607(15) 0.0610(18) 0.0057(12) 0.0187(14) 0.0089(13)
C14 0.0830(19) 0.0734(18) 0.108(3) -0.0211(17) 0.0367(19) -0.0118(14)
C15 0.116(3) 0.089(2) 0.121(3) -0.031(2) 0.058(3) -0.023(2)
C16 0.134(3) 0.091(2) 0.082(2) -0.0027(18) -0.018(2) -0.014(2)
C17 0.128(3) 0.132(3) 0.091(3) 0.027(2) 0.058(2) 0.029(2)
C18 0.152(3) 0.106(3) 0.084(3) -0.0202(19) 0.051(3) -0.031(2)
C19 0.236(6) 0.169(5) 0.104(4) 0.060(3) 0.093(4) 0.074(4)
C20 0.195(5) 0.134(3) 0.102(4) -0.021(3) -0.043(3) 0.025(3)
C22 0.313(8) 0.155(5) 0.072(3) -0.004(3) 0.001(4) 0.092(5)

loop_
_atom_type_symbol
_atom_type_description
_atom_type_scat_dispersion_real
_atom_type_scat_dispersion_imag
_atom_type_scat_source
C C 0.0033 0.0016 'International Tables Vol C Tables 4.2.6.8 and 6.1.1.4'
H H 0.0000 0.0000 'International Tables Vol C Tables 4.2.6.8 and 6.1.1.4'
N N 0.0061 0.0033 'International Tables Vol C Tables 4.2.6.8 and 6.1.1.4'
O O 0.0106 0.0060 'International Tables Vol C Tables 4.2.6.8 and 6.1.1.4'

loop_
_geom_angle_atom_site_label_1
_geom_angle_atom_site_label_2
_geom_angle_atom_site_label_3
_geom_angle
C4 C1 C5 118.7(2)
C4 C1 C8 120.6(2)
C5 C1 C8 120.7(3)
C1 C4 C9 122.4(2)
C6 C5 O3 120.1(2)
C6 C5 C1 120.1(3)
O3 C5 C1 119.8(2)
C5 C6 C7 121.4(2)
C6 C7 C9 119.6(2)
C6 C7 C14 122.4(3)
C9 C7 C14 117.9(3)
O1 C8 O2 123.8(3)
O1 C8 C1 118.9(3)
O2 C8 C1 117.3(2)
C4 C9 C7 117.7(3)
C4 C9 C12 123.9(3)
C7 C9 C12 118.4(3)
C18 C12 C9 121.4(3)
N1 C13 C16 109.5(2)
N1 C13 C17 110.5(2)
C16 C13 C17 112.6(3)
C15 C14 C7 121.1(3)
C14 C15 C18 121.3(3)
C13 C16 C20 111.0(3)
C13 C17 C19 111.1(3)
C12 C18 C15 119.8(3)
C22 C19 C17 110.5(4)
C22 C20 C16 110.0(4)
C20 C22 C19 111.6(4)

loop_
_geom_bond_atom_site_label_1
_geom_bond_atom_site_label_2
_geom_bond_distance
C1 C4 1.374(3)
C1 C5 1.421(3)
C1 C8 1.504(3)
O2 C8 1.274(3)
O3 C5 1.367(3)
C4 C9 1.410(4)
C5 C6 1.361(3)
C6 C7 1.400(3)
C7 C9 1.416(4)
C7 C14 1.437(4)
C8 O1 1.244(3)
C9 C12 1.423(4)
N1 C13 1.487(3)
C12 C18 1.368(4)
C13 C16 1.494(4)
C13 C17 1.504(4)
C14 C15 1.348(4)
C15 C18 1.385(5)
C16 C20 1.522(5)
C17 C19 1.531(5)
C19 C22 1.528(7)
C20 C22 1.488(7)
